data_4080804
loop_
_publ_author_name
'Miesel, Dominique'
'Hildebrandt, Alexander'
'Korb, Marcus'
'Low, Paul J.'
'Lang, Heinrich'

_publ_section_title
;
 Synthesis and (Spectro)electrochemical Behavior of
 2,5-Diferrocenyl-1-phenyl-1H-phosphole
;
_journal_issue 10
_journal_name_full Organometallics
_journal_page_first 2993
_journal_paper_doi 10.1021/om400201b
_journal_volume 32
_journal_year 2013
_chemical_formula_moiety 'C30 H25 Fe2 P S'
_chemical_formula_sum 'C30 H25 Fe2 P S'
_chemical_formula_weight 560.23
_chemical_name_systematic
; 
 ? 
;
_space_group_IT_number 19
_symmetry_cell_setting orthorhombic
_symmetry_space_group_name_Hall 'P 2ac 2ab'
_symmetry_space_group_name_H-M 'P 21 21 21'
_atom_sites_solution_hydrogens geom
_atom_sites_solution_primary direct
_atom_sites_solution_secondary difmap
_audit_creation_method SHELXL-97
_cell_angle_alpha 90.00
_cell_angle_beta 90.00
_cell_angle_gamma 90.00
_cell_formula_units_Z 4
_cell_length_a 7.5138(6)
_cell_length_b 16.1833(17)
_cell_length_c 19.6680(19)
_cell_measurement_reflns_used 2020
_cell_measurement_temperature 100(2)
_cell_measurement_theta_max 62.4943
_cell_measurement_theta_min 3.5339
_cell_volume 2391.6(4)
_computing_cell_refinement
;
CrysAlisPro, Agilent Technologies,
Version 1.171.35.19 (release 27-10-2011 CrysAlis171 .NET)
(compiled Oct 27 2011,15:02:11)
;
_computing_data_collection
;
CrysAlisPro, Agilent Technologies,
Version 1.171.35.19 (release 27-10-2011 CrysAlis171 .NET)
(compiled Oct 27 2011,15:02:11)
;
_computing_data_reduction
;
CrysAlisPro, Agilent Technologies,
Version 1.171.35.19 (release 27-10-2011 CrysAlis171 .NET)
(compiled Oct 27 2011,15:02:11)
;
_computing_structure_refinement 'SHELXL-97 (Sheldrick, 1997)'
_computing_structure_solution 'SHELXS-97 (Sheldrick, 1990)'
_diffrn_ambient_temperature 100(2)
_diffrn_measured_fraction_theta_full 0.992
_diffrn_measured_fraction_theta_max 0.992
_diffrn_measurement_device_type 'oxford gemini s'
_diffrn_measurement_method '\w scans'
_diffrn_radiation_monochromator graphite
_diffrn_radiation_source 'fine-focus sealed tube'
_diffrn_radiation_type CuK\a
_diffrn_radiation_wavelength 1.54184
_diffrn_reflns_av_R_equivalents 0.0616
_diffrn_reflns_av_sigmaI/netI 0.0877
_diffrn_reflns_limit_h_max 8
_diffrn_reflns_limit_h_min -4
_diffrn_reflns_limit_k_max 18
_diffrn_reflns_limit_k_min -9
_diffrn_reflns_limit_l_max 21
_diffrn_reflns_limit_l_min -22
_diffrn_reflns_number 4528
_diffrn_reflns_theta_full 62.48
_diffrn_reflns_theta_max 62.48
_diffrn_reflns_theta_min 3.54
_diffrn_standards_decay_% 0
_diffrn_standards_interval_count 50
_diffrn_standards_interval_time 10
_diffrn_standards_number 2
_exptl_absorpt_coefficient_mu 11.300
_exptl_absorpt_correction_T_max 0.8954
_exptl_absorpt_correction_T_min 0.0467
_exptl_absorpt_correction_type multi-scan
_exptl_absorpt_process_details
;
CrysAlisPro, Agilent Technologies,
Version 1.171.35.19 (release 27-10-2011 CrysAlis171 .NET)
(compiled Oct 27 2011,15:02:11)
Empirical absorption correction using spherical harmonics,
 implemented in SCALE3 ABSPACK scaling algorithm.
;
_exptl_crystal_colour purple
_exptl_crystal_density_diffrn 1.556
_exptl_crystal_density_method 'not measured'
_exptl_crystal_description plate
_exptl_crystal_F_000 1152
_exptl_crystal_size_max 0.70
_exptl_crystal_size_mid 0.10
_exptl_crystal_size_min 0.01
_refine_diff_density_max 1.182
_refine_diff_density_min -0.429
_refine_diff_density_rms 0.147
_refine_ls_abs_structure_details 'Flack H D (1983), Acta Cryst. A39, 876-881'
_refine_ls_abs_structure_Flack 0.001(12)
_refine_ls_extinction_method none
_refine_ls_goodness_of_fit_ref 0.998
_refine_ls_hydrogen_treatment constr
_refine_ls_matrix_type full
_refine_ls_number_parameters 307
_refine_ls_number_reflns 3235
_refine_ls_number_restraints 0
_refine_ls_restrained_S_all 0.998
_refine_ls_R_factor_all 0.0953
_refine_ls_R_factor_gt 0.0871
_refine_ls_shift/su_max 0.000
_refine_ls_shift/su_mean 0.000
_refine_ls_structure_factor_coef Fsqd
_refine_ls_weighting_details 'calc w=1/[\s^2^(Fo^2^)+(0.1443P)^2^+0.0000P] where P=(Fo^2^+2Fc^2^)/3'
_refine_ls_weighting_scheme calc
_refine_ls_wR_factor_gt 0.2106
_refine_ls_wR_factor_ref 0.2236
_reflns_number_gt 2646
_reflns_number_total 3235
_reflns_threshold_expression >2sigma(I)
_cod_data_source_file om400201b_si_002.cif
_cod_data_source_block shelxl
_cod_database_code 4080804

loop_
_symmetry_equiv_pos_as_xyz
'x, y, z'
'-x+1/2, -y, z+1/2'
'x+1/2, -y+1/2, -z'
'-x, y+1/2, -z+1/2'

loop_
_atom_site_label
_atom_site_type_symbol
_atom_site_fract_x
_atom_site_fract_y
_atom_site_fract_z
_atom_site_U_iso_or_equiv
_atom_site_adp_type
_atom_site_occupancy
_atom_site_symmetry_multiplicity
_atom_site_calc_flag
_atom_site_refinement_flags
C1 C 0.5741(14) 1.1067(7) 0.9741(5) 0.068(2) Uani 1 1 d .
C2 C 0.6831(15) 1.0912(6) 1.0280(5) 0.068(2) Uani 1 1 d .
H2 H 0.7559 1.1329 1.0475 0.082 Uiso 1 1 calc R
C3 C 0.6813(12) 1.0073(6) 1.0539(5) 0.061(2) Uani 1 1 d .
H3 H 0.7547 0.9916 1.0911 0.074 Uiso 1 1 calc R
C4 C 0.5732(12) 0.9528(7) 1.0239(5) 0.062(2) Uani 1 1 d .
C5 C 0.5466(16) 1.1835(7) 0.9396(5) 0.066(2) Uani 1 1 d .
C6 C 0.4422(15) 1.1984(7) 0.8808(6) 0.070(2) Uani 1 1 d .
H6 H 0.3797 1.1573 0.8559 0.084 Uiso 1 1 calc R
C7 C 0.4453(16) 1.2834(7) 0.8650(6) 0.071(2) Uani 1 1 d .
H7 H 0.3822 1.3096 0.8291 0.085 Uiso 1 1 calc R
C8 C 0.5627(15) 1.3236(6) 0.9136(5) 0.067(2) Uani 1 1 d .
H8 H 0.5930 1.3806 0.9145 0.080 Uiso 1 1 calc R
C9 C 0.6229(14) 1.2627(6) 0.9589(4) 0.063(2) Uani 1 1 d .
H9 H 0.7010 1.2717 0.9961 0.076 Uiso 1 1 calc R
C10 C 0.9153(15) 1.1649(7) 0.8390(6) 0.074(3) Uani 1 1 d .
H10 H 0.9549 1.1166 0.8620 0.088 Uiso 1 1 calc R
C11 C 0.7956(15) 1.1663(8) 0.7835(6) 0.074(3) Uani 1 1 d .
H11 H 0.7389 1.1197 0.7637 0.089 Uiso 1 1 calc R
C12 C 0.7746(14) 1.2508(7) 0.7622(5) 0.071(2) Uani 1 1 d .
H12 H 0.7025 1.2697 0.7257 0.085 Uiso 1 1 calc R
C13 C 0.8812(19) 1.3013(7) 0.8055(6) 0.082(3) Uani 1 1 d .
H13 H 0.8944 1.3596 0.8029 0.098 Uiso 1 1 calc R
C14 C 0.9661(16) 1.2463(7) 0.8545(5) 0.073(2) Uani 1 1 d .
H14 H 1.0424 1.2626 0.8906 0.087 Uiso 1 1 calc R
C15 C 0.5417(16) 0.8688(6) 1.0388(5) 0.066(2) Uani 1 1 d .
C16 C 0.6193(13) 0.8228(6) 1.0950(5) 0.062(2) Uani 1 1 d .
H16 H 0.7047 0.8436 1.1262 0.075 Uiso 1 1 calc R
C17 C 0.5480(14) 0.7428(7) 1.0958(5) 0.068(2) Uani 1 1 d .
H17 H 0.5790 0.7002 1.1268 0.082 Uiso 1 1 calc R
C18 C 0.4191(14) 0.7358(6) 1.0413(5) 0.064(2) Uani 1 1 d .
H18 H 0.3487 0.6888 1.0309 0.077 Uiso 1 1 calc R
C19 C 0.4180(15) 0.8132(7) 1.0062(4) 0.065(2) Uani 1 1 d .
H19 H 0.3471 0.8260 0.9676 0.078 Uiso 1 1 calc R
C20 C 0.2144(15) 0.9300(8) 1.1372(5) 0.073(3) Uani 1 1 d .
H20 H 0.2337 0.9843 1.1204 0.088 Uiso 1 1 calc R
C21 C 0.2975(18) 0.8938(7) 1.1954(5) 0.077(3) Uani 1 1 d .
H21 H 0.3794 0.9205 1.2250 0.092 Uiso 1 1 calc R
C22 C 0.2376(16) 0.8130(7) 1.2012(5) 0.074(3) Uani 1 1 d .
H22 H 0.2745 0.7736 1.2341 0.088 Uiso 1 1 calc R
C23 C 0.1063(17) 0.7998(10) 1.1468(7) 0.087(3) Uani 1 1 d .
H23 H 0.0388 0.7510 1.1393 0.104 Uiso 1 1 calc R
C24 C 0.0992(15) 0.8707(9) 1.1092(6) 0.083(3) Uani 1 1 d .
H24 H 0.0272 0.8787 1.0701 0.100 Uiso 1 1 calc R
C25 C 0.5716(14) 0.9757(6) 0.8753(6) 0.065(2) Uani 1 1 d .
C26 C 0.4758(15) 0.9699(7) 0.8156(5) 0.071(3) Uani 1 1 d .
H26 H 0.3510 0.9792 0.8161 0.085 Uiso 1 1 calc R
C27 C 0.5580(16) 0.9510(7) 0.7560(6) 0.072(3) Uani 1 1 d .
H27 H 0.4907 0.9475 0.7152 0.086 Uiso 1 1 calc R
C28 C 0.7411(18) 0.9369(7) 0.7547(6) 0.076(3) Uani 1 1 d .
H28 H 0.7982 0.9244 0.7129 0.091 Uiso 1 1 calc R
C29 C 0.8413(16) 0.9409(6) 0.8147(5) 0.070(2) Uani 1 1 d .
H29 H 0.9657 0.9304 0.8141 0.083 Uiso 1 1 calc R
C30 C 0.7551(14) 0.9604(6) 0.8751(5) 0.061(2) Uani 1 1 d .
H30 H 0.8207 0.9634 0.9163 0.073 Uiso 1 1 calc R
P1 P 0.4637(4) 1.01008(16) 0.95398(12) 0.0612(6) Uani 1 1 d .
S1 S 0.2041(4) 1.01170(16) 0.95067(13) 0.0682(6) Uani 1 1 d .
Fe1 Fe 0.6950(2) 1.23638(9) 0.86092(7) 0.0621(4) Uani 1 1 d .
Fe2 Fe 0.3503(2) 0.82925(10) 1.10662(8) 0.0643(4) Uani 1 1 d .

loop_
_atom_site_aniso_label
_atom_site_aniso_U_11
_atom_site_aniso_U_22
_atom_site_aniso_U_33
_atom_site_aniso_U_23
_atom_site_aniso_U_13
_atom_site_aniso_U_12
C1 0.066(6) 0.075(6) 0.064(5) -0.003(5) 0.009(5) 0.007(5)
C2 0.067(6) 0.067(5) 0.070(5) 0.000(4) -0.006(5) -0.013(5)
C3 0.050(4) 0.070(5) 0.064(5) -0.002(4) -0.008(4) 0.005(5)
C4 0.050(4) 0.072(6) 0.064(5) 0.002(5) -0.006(4) 0.010(4)
C5 0.076(6) 0.067(5) 0.056(5) 0.003(4) 0.018(5) 0.000(5)
C6 0.072(6) 0.063(5) 0.075(6) -0.010(5) -0.009(5) -0.001(5)
C7 0.073(6) 0.070(6) 0.070(5) 0.002(5) -0.001(5) 0.000(5)
C8 0.067(5) 0.058(5) 0.076(6) -0.003(5) 0.007(5) -0.003(5)
C9 0.073(6) 0.067(5) 0.050(4) -0.008(4) 0.015(4) -0.010(5)
C10 0.068(6) 0.068(6) 0.085(7) 0.013(5) 0.012(5) 0.004(5)
C11 0.066(6) 0.083(6) 0.075(6) -0.023(5) 0.012(5) 0.000(6)
C12 0.073(6) 0.088(6) 0.051(4) -0.004(5) 0.014(4) 0.005(6)
C13 0.097(8) 0.067(6) 0.081(6) 0.004(5) 0.022(7) -0.008(6)
C14 0.070(5) 0.083(6) 0.065(5) -0.001(5) -0.007(5) -0.003(6)
C15 0.078(6) 0.065(5) 0.054(4) 0.002(4) 0.011(5) -0.007(5)
C16 0.061(5) 0.066(5) 0.061(5) -0.004(4) -0.010(4) 0.007(5)
C17 0.067(5) 0.070(5) 0.068(5) 0.007(5) 0.000(5) 0.006(5)
C18 0.065(5) 0.060(5) 0.067(5) -0.006(5) 0.005(4) -0.004(5)
C19 0.074(6) 0.072(5) 0.047(4) -0.004(4) 0.014(4) -0.009(5)
C20 0.066(5) 0.085(6) 0.070(5) 0.007(5) 0.005(5) 0.009(6)
C21 0.089(7) 0.084(6) 0.057(5) -0.014(5) 0.008(5) 0.015(6)
C22 0.075(6) 0.081(6) 0.065(5) 0.009(5) 0.019(5) 0.010(6)
C23 0.072(6) 0.105(9) 0.083(7) -0.005(7) 0.006(6) -0.017(7)
C24 0.061(5) 0.120(10) 0.068(5) -0.002(7) 0.005(5) 0.006(7)
C25 0.063(5) 0.054(5) 0.076(6) -0.003(4) -0.005(5) -0.003(4)
C26 0.066(5) 0.081(6) 0.067(5) -0.004(5) -0.005(5) 0.015(5)
C27 0.076(6) 0.072(6) 0.067(5) -0.012(5) -0.015(5) 0.001(5)
C28 0.099(8) 0.063(5) 0.067(5) 0.001(5) 0.002(6) 0.004(5)
C29 0.072(6) 0.068(5) 0.069(5) -0.002(5) 0.000(5) 0.011(5)
C30 0.069(5) 0.059(5) 0.056(5) 0.001(4) -0.006(4) -0.001(4)
P1 0.0627(13) 0.0612(12) 0.0597(12) 0.0005(11) -0.0022(11) -0.0009(11)
S1 0.0648(13) 0.0678(13) 0.0720(12) 0.0025(11) -0.0045(12) -0.0010(12)
Fe1 0.0639(8) 0.0619(8) 0.0605(7) -0.0016(6) 0.0015(7) -0.0015(7)
Fe2 0.0623(8) 0.0682(8) 0.0624(8) 0.0030(7) 0.0018(7) 0.0023(8)

loop_
_atom_type_symbol
_atom_type_description
_atom_type_scat_dispersion_real
_atom_type_scat_dispersion_imag
_atom_type_scat_source
C C 0.0181 0.0091 'International Tables Vol C Tables 4.2.6.8 and 6.1.1.4'
H H 0.0000 0.0000 'International Tables Vol C Tables 4.2.6.8 and 6.1.1.4'
P P 0.2955 0.4335 'International Tables Vol C Tables 4.2.6.8 and 6.1.1.4'
S S 0.3331 0.5567 'International Tables Vol C Tables 4.2.6.8 and 6.1.1.4'
Fe Fe -1.1336 3.1974 'International Tables Vol C Tables 4.2.6.8 and 6.1.1.4'

loop_
_geom_angle_atom_site_label_1
_geom_angle_atom_site_label_2
_geom_angle_atom_site_label_3
_geom_angle
C2 C1 C5 128.0(11)
C2 C1 P1 106.6(8)
C5 C1 P1 125.4(8)
C1 C2 C3 116.2(9)
C1 C2 H2 121.9
C3 C2 H2 121.9
C4 C3 C2 117.9(9)
C4 C3 H3 121.1
C2 C3 H3 121.1
C3 C4 C15 130.2(9)
C3 C4 P1 105.6(8)
C15 C4 P1 124.2(8)
C6 C5 C1 127.8(10)
C6 C5 C9 106.4(9)
C1 C5 C9 125.8(10)
C6 C5 Fe1 67.8(6)
C1 C5 Fe1 129.0(8)
C9 C5 Fe1 67.8(5)
C7 C6 C5 109.6(10)
C7 C6 Fe1 69.3(7)
C5 C6 Fe1 72.0(6)
C7 C6 H6 125.2
C5 C6 H6 125.2
Fe1 C6 H6 125.0
C6 C7 C8 107.6(10)
C6 C7 Fe1 70.0(7)
C8 C7 Fe1 68.5(6)
C6 C7 H7 126.2
C8 C7 H7 126.2
Fe1 C7 H7 126.9
C9 C8 C7 107.3(9)
C9 C8 Fe1 71.0(6)
C7 C8 Fe1 69.3(6)
C9 C8 H8 126.3
C7 C8 H8 126.3
Fe1 C8 H8 124.9
C8 C9 C5 109.1(9)
C8 C9 Fe1 68.5(5)
C5 C9 Fe1 71.1(5)
C8 C9 H9 125.5
C5 C9 H9 125.5
Fe1 C9 H9 126.5
C14 C10 C11 109.0(10)
C14 C10 Fe1 69.3(7)
C11 C10 Fe1 69.1(6)
C14 C10 H10 125.5
C11 C10 H10 125.5
Fe1 C10 H10 127.7
C10 C11 C12 108.1(10)
C10 C11 Fe1 70.7(6)
C12 C11 Fe1 69.5(5)
C10 C11 H11 126.0
C12 C11 H11 126.0
Fe1 C11 H11 125.5
C13 C12 C11 108.0(10)
C13 C12 Fe1 70.3(6)
C11 C12 Fe1 69.3(6)
C13 C12 H12 126.0
C11 C12 H12 126.0
Fe1 C12 H12 126.0
C12 C13 C14 106.9(10)
C12 C13 Fe1 69.1(6)
C14 C13 Fe1 68.7(7)
C12 C13 H13 126.5
C14 C13 H13 126.5
Fe1 C13 H13 127.2
C10 C14 C13 108.0(10)
C10 C14 Fe1 70.7(7)
C13 C14 Fe1 69.7(7)
C10 C14 H14 126.0
C13 C14 H14 126.0
Fe1 C14 H14 125.2
C4 C15 C19 128.0(10)
C4 C15 C16 125.8(10)
C19 C15 C16 106.1(9)
C4 C15 Fe2 123.4(8)
C19 C15 Fe2 69.2(5)
C16 C15 Fe2 68.2(6)
C17 C16 C15 109.2(9)
C17 C16 Fe2 70.5(6)
C15 C16 Fe2 70.2(6)
C17 C16 H16 125.4
C15 C16 H16 125.4
Fe2 C16 H16 125.4
C16 C17 C18 108.6(9)
C16 C17 Fe2 69.4(6)
C18 C17 Fe2 69.3(6)
C16 C17 H17 125.7
C18 C17 H17 125.7
Fe2 C17 H17 127.2
C19 C18 C17 107.0(9)
C19 C18 Fe2 69.8(5)
C17 C18 Fe2 69.4(6)
C19 C18 H18 126.5
C17 C18 H18 126.5
Fe2 C18 H18 125.9
C18 C19 C15 109.1(9)
C18 C19 Fe2 69.4(5)
C15 C19 Fe2 69.7(5)
C18 C19 H19 125.5
C15 C19 H19 125.5
Fe2 C19 H19 127.0
C24 C20 C21 107.6(11)
C24 C20 Fe2 69.1(7)
C21 C20 Fe2 71.7(6)
C24 C20 H20 126.2
C21 C20 H20 126.2
Fe2 C20 H20 124.6
C22 C21 C20 108.0(11)
C22 C21 Fe2 69.9(6)
C20 C21 Fe2 67.3(6)
C22 C21 H21 126.0
C20 C21 H21 126.0
Fe2 C21 H21 128.3
C21 C22 C23 107.2(11)
C21 C22 Fe2 70.9(6)
C23 C22 Fe2 68.8(6)
C21 C22 H22 126.4
C23 C22 H22 126.4
Fe2 C22 H22 125.5
C24 C23 C22 107.3(12)
C24 C23 Fe2 68.3(7)
C22 C23 Fe2 69.3(6)
C24 C23 H23 126.4
C22 C23 H23 126.4
Fe2 C23 H23 127.5
C23 C24 C20 109.8(11)
C23 C24 Fe2 72.3(8)
C20 C24 Fe2 70.0(7)
C23 C24 H24 125.1
C20 C24 H24 125.1
Fe2 C24 H24 124.1
C26 C25 C30 119.9(10)
C26 C25 P1 120.5(8)
C30 C25 P1 119.5(8)
C27 C26 C25 120.8(10)
C27 C26 H26 119.6
C25 C26 H26 119.6
C26 C27 C28 120.0(11)
C26 C27 H27 120.0
C28 C27 H27 120.0
C27 C28 C29 120.5(11)
C27 C28 H28 119.7
C29 C28 H28 119.7
C30 C29 C28 118.6(11)
C30 C29 H29 120.7
C28 C29 H29 120.7
C29 C30 C25 120.1(10)
C29 C30 H30 119.9
C25 C30 H30 119.9
C1 P1 C25 104.1(5)
C1 P1 C4 93.8(5)
C25 P1 C4 106.2(5)
C1 P1 S1 116.9(4)
C25 P1 S1 114.7(4)
C4 P1 S1 118.4(4)
C8 Fe1 C7 42.2(5)
C8 Fe1 C6 69.7(4)
C7 Fe1 C6 40.7(4)
C8 Fe1 C11 162.7(5)
C7 Fe1 C11 125.5(5)
C6 Fe1 C11 108.7(5)
C8 Fe1 C12 123.5(5)
C7 Fe1 C12 105.4(5)
C6 Fe1 C12 119.3(5)
C11 Fe1 C12 41.2(5)
C8 Fe1 C9 40.5(4)
C7 Fe1 C9 68.9(4)
C6 Fe1 C9 68.6(4)
C11 Fe1 C9 156.2(5)
C12 Fe1 C9 161.4(4)
C8 Fe1 C14 117.9(5)
C7 Fe1 C14 153.4(5)
C6 Fe1 C14 164.7(5)
C11 Fe1 C14 68.3(5)
C12 Fe1 C14 69.0(4)
C9 Fe1 C14 107.8(4)
C8 Fe1 C13 104.5(5)
C7 Fe1 C13 117.3(5)
C6 Fe1 C13 152.8(5)
C11 Fe1 C13 68.7(5)
C12 Fe1 C13 40.6(5)
C9 Fe1 C13 124.9(5)
C14 Fe1 C13 41.6(5)
C8 Fe1 C10 153.7(5)
C7 Fe1 C10 163.9(5)
C6 Fe1 C10 128.2(5)
C11 Fe1 C10 40.3(5)
C12 Fe1 C10 68.3(5)
C9 Fe1 C10 121.7(5)
C14 Fe1 C10 40.0(5)
C13 Fe1 C10 68.3(5)
C8 Fe1 C5 69.1(4)
C7 Fe1 C5 68.3(5)
C6 Fe1 C5 40.2(5)
C11 Fe1 C5 121.5(5)
C12 Fe1 C5 154.9(5)
C9 Fe1 C5 41.1(4)
C14 Fe1 C5 127.5(5)
C13 Fe1 C5 164.2(5)
C10 Fe1 C5 110.7(4)
C24 Fe2 C20 40.9(5)
C24 Fe2 C16 162.7(5)
C20 Fe2 C16 125.3(5)
C24 Fe2 C18 120.0(5)
C20 Fe2 C18 155.7(4)
C16 Fe2 C18 69.0(4)
C24 Fe2 C17 155.9(5)
C20 Fe2 C17 161.7(5)
C16 Fe2 C17 40.1(4)
C18 Fe2 C17 41.3(4)
C24 Fe2 C23 39.3(6)
C20 Fe2 C23 67.7(6)
C16 Fe2 C23 156.6(5)
C18 Fe2 C23 107.2(5)
C17 Fe2 C23 121.9(5)
C24 Fe2 C19 107.4(5)
C20 Fe2 C19 120.9(5)
C16 Fe2 C19 68.9(4)
C18 Fe2 C19 40.8(4)
C17 Fe2 C19 68.6(4)
C23 Fe2 C19 124.2(5)
C24 Fe2 C22 68.4(5)
C20 Fe2 C22 68.0(5)
C16 Fe2 C22 120.2(4)
C18 Fe2 C22 125.1(4)
C17 Fe2 C22 107.7(4)
C23 Fe2 C22 41.9(5)
C19 Fe2 C22 162.3(5)
C24 Fe2 C15 124.7(5)
C20 Fe2 C15 107.1(5)
C16 Fe2 C15 41.5(4)
C18 Fe2 C15 69.4(4)
C17 Fe2 C15 68.9(4)
C23 Fe2 C15 160.7(5)
C19 Fe2 C15 41.0(4)
C22 Fe2 C15 155.4(5)
C24 Fe2 C21 68.3(5)
C20 Fe2 C21 40.9(5)
C16 Fe2 C21 108.1(5)
C18 Fe2 C21 161.4(4)
C17 Fe2 C21 124.7(5)
C23 Fe2 C21 67.8(5)
C19 Fe2 C21 156.9(5)
C22 Fe2 C21 39.2(5)
C15 Fe2 C21 121.4(5)

loop_
_geom_bond_atom_site_label_1
_geom_bond_atom_site_label_2
_geom_bond_distance
C1 C2 1.363(15)
C1 C5 1.431(15)
C1 P1 1.815(12)
C2 C3 1.450(14)
C2 H2 0.9500
C3 C4 1.337(14)
C3 H3 0.9500
C4 C15 1.411(15)
C4 P1 1.851(10)
C5 C6 1.418(16)
C5 C9 1.454(15)
C5 Fe1 2.090(10)
C6 C7 1.411(16)
C6 Fe1 2.035(12)
C6 H6 0.9500
C7 C8 1.454(16)
C7 Fe1 2.026(12)
C7 H7 0.9500
C8 C9 1.404(15)
C8 Fe1 2.014(10)
C8 H8 0.9500
C9 Fe1 2.046(8)
C9 H9 0.9500
C10 C14 1.406(17)
C10 C11 1.414(17)
C10 Fe1 2.065(11)
C10 H10 0.9500
C11 C12 1.438(18)
C11 Fe1 2.044(10)
C11 H11 0.9500
C12 C13 1.426(18)
C12 Fe1 2.045(9)
C12 H12 0.9500
C13 C14 1.459(17)
C13 Fe1 2.061(12)
C13 H13 0.9500
C14 Fe1 2.047(12)
C14 H14 0.9500
C15 C19 1.444(15)
C15 C16 1.454(15)
C15 Fe2 2.063(10)
C16 C17 1.401(15)
C16 Fe2 2.037(10)
C16 H16 0.9500
C17 C18 1.448(15)
C17 Fe2 2.052(11)
C17 H17 0.9500
C18 C19 1.431(15)
C18 Fe2 2.050(10)
C18 H18 0.9500
C19 Fe2 2.056(9)
C19 H19 0.9500
C20 C24 1.404(18)
C20 C21 1.430(16)
C20 Fe2 2.015(12)
C20 H20 0.9500
C21 C22 1.388(17)
C21 Fe2 2.074(10)
C21 H21 0.9500
C22 C23 1.470(18)
C22 Fe2 2.060(10)
C22 H22 0.9500
C23 C24 1.37(2)
C23 Fe2 2.053(12)
C23 H23 0.9500
C24 Fe2 2.003(12)
C24 H24 0.9500
C25 C26 1.381(15)
C25 C30 1.400(15)
C25 P1 1.834(11)
C26 C27 1.359(16)
C26 H26 0.9500
C27 C28 1.395(18)
C27 H27 0.9500
C28 C29 1.401(17)
C28 H28 0.9500
C29 C30 1.389(15)
C29 H29 0.9500
C30 H30 0.9500
P1 S1 1.951(4)

loop_
_geom_torsion_atom_site_label_1
_geom_torsion_atom_site_label_2
_geom_torsion_atom_site_label_3
_geom_torsion_atom_site_label_4
_geom_torsion
C5 C1 C2 C3 178.5(10)
P1 C1 C2 C3 -0.5(12)
C1 C2 C3 C4 -0.7(15)
C2 C3 C4 C15 -178.7(10)
C2 C3 C4 P1 1.5(11)
C2 C1 C5 C6 175.5(11)
P1 C1 C5 C6 -5.7(16)
C2 C1 C5 C9 -4.4(18)
P1 C1 C5 C9 174.5(8)
C2 C1 C5 Fe1 84.7(14)
P1 C1 C5 Fe1 -96.4(12)
C1 C5 C6 C7 177.7(11)
C9 C5 C6 C7 -2.4(13)
Fe1 C5 C6 C7 -59.4(8)
C1 C5 C6 Fe1 -122.9(11)
C9 C5 C6 Fe1 57.0(7)
C5 C6 C7 C8 2.7(13)
Fe1 C6 C7 C8 -58.3(8)
C5 C6 C7 Fe1 61.0(8)
C6 C7 C8 C9 -1.9(12)
Fe1 C7 C8 C9 -61.2(7)
C6 C7 C8 Fe1 59.3(8)
C7 C8 C9 C5 0.5(12)
Fe1 C8 C9 C5 -59.7(7)
C7 C8 C9 Fe1 60.1(7)
C6 C5 C9 C8 1.2(12)
C1 C5 C9 C8 -178.9(10)
Fe1 C5 C9 C8 58.1(7)
C6 C5 C9 Fe1 -57.0(7)
C1 C5 C9 Fe1 122.9(11)
C14 C10 C11 C12 1.7(12)
Fe1 C10 C11 C12 59.6(7)
C14 C10 C11 Fe1 -57.9(8)
C10 C11 C12 C13 -0.5(12)
Fe1 C11 C12 C13 59.9(7)
C10 C11 C12 Fe1 -60.4(7)
C11 C12 C13 C14 -0.8(12)
Fe1 C12 C13 C14 58.5(8)
C11 C12 C13 Fe1 -59.3(7)
C11 C10 C14 C13 -2.3(13)
Fe1 C10 C14 C13 -60.0(8)
C11 C10 C14 Fe1 57.7(8)
C12 C13 C14 C10 1.9(13)
Fe1 C13 C14 C10 60.6(8)
C12 C13 C14 Fe1 -58.7(8)
C3 C4 C15 C19 177.5(10)
P1 C4 C15 C19 -2.7(16)
C3 C4 C15 C16 3.0(19)
P1 C4 C15 C16 -177.2(8)
C3 C4 C15 Fe2 88.8(14)
P1 C4 C15 Fe2 -91.3(10)
C4 C15 C16 C17 176.3(10)
C19 C15 C16 C17 0.8(12)
Fe2 C15 C16 C17 60.0(7)
C4 C15 C16 Fe2 116.3(11)
C19 C15 C16 Fe2 -59.2(7)
C15 C16 C17 C18 -1.5(12)
Fe2 C16 C17 C18 58.3(7)
C15 C16 C17 Fe2 -59.8(7)
C16 C17 C18 C19 1.6(12)
Fe2 C17 C18 C19 60.0(7)
C16 C17 C18 Fe2 -58.3(7)
C17 C18 C19 C15 -1.1(12)
Fe2 C18 C19 C15 58.6(7)
C17 C18 C19 Fe2 -59.7(7)
C4 C15 C19 C18 -175.2(10)
C16 C15 C19 C18 0.2(11)
Fe2 C15 C19 C18 -58.3(7)
C4 C15 C19 Fe2 -116.8(11)
C16 C15 C19 Fe2 58.6(7)
C24 C20 C21 C22 1.9(13)
Fe2 C20 C21 C22 -58.1(8)
C24 C20 C21 Fe2 60.0(8)
C20 C21 C22 C23 -2.9(13)
Fe2 C21 C22 C23 -59.5(8)
C20 C21 C22 Fe2 56.6(8)
C21 C22 C23 C24 2.9(13)
Fe2 C22 C23 C24 -58.0(9)
C21 C22 C23 Fe2 60.8(8)
C22 C23 C24 C20 -1.7(14)
Fe2 C23 C24 C20 -60.3(8)
C22 C23 C24 Fe2 58.6(8)
C21 C20 C24 C23 0.0(13)
Fe2 C20 C24 C23 61.7(9)
C21 C20 C24 Fe2 -61.7(8)
C30 C25 C26 C27 -1.3(18)
P1 C25 C26 C27 174.6(9)
C25 C26 C27 C28 0.3(18)
C26 C27 C28 C29 0.8(18)
C27 C28 C29 C30 -0.9(17)
C28 C29 C30 C25 0.0(15)
C26 C25 C30 C29 1.2(16)
P1 C25 C30 C29 -174.8(8)
C2 C1 P1 C25 -106.6(8)
C5 C1 P1 C25 74.3(9)
C2 C1 P1 C4 1.1(8)
C5 C1 P1 C4 -178.0(9)
C2 C1 P1 S1 125.8(7)
C5 C1 P1 S1 -53.3(10)
C26 C25 P1 C1 -115.5(10)
C30 C25 P1 C1 60.4(9)
C26 C25 P1 C4 146.3(9)
C30 C25 P1 C4 -37.8(10)
C26 C25 P1 S1 13.5(11)
C30 C25 P1 S1 -170.6(7)
C3 C4 P1 C1 -1.5(7)
C15 C4 P1 C1 178.7(9)
C3 C4 P1 C25 104.4(7)
C15 C4 P1 C25 -75.5(10)
C3 C4 P1 S1 -125.0(6)
C15 C4 P1 S1 55.2(10)
C9 C8 Fe1 C7 117.8(9)
C9 C8 Fe1 C6 80.5(7)
C7 C8 Fe1 C6 -37.3(6)
C9 C8 Fe1 C11 168.2(14)
C7 C8 Fe1 C11 50.4(17)
C9 C8 Fe1 C12 -167.1(6)
C7 C8 Fe1 C12 75.1(7)
C7 C8 Fe1 C9 -117.8(9)
C9 C8 Fe1 C14 -84.9(7)
C7 C8 Fe1 C14 157.3(6)
C9 C8 Fe1 C13 -127.4(7)
C7 C8 Fe1 C13 114.8(7)
C9 C8 Fe1 C10 -57.1(12)
C7 C8 Fe1 C10 -174.9(9)
C9 C8 Fe1 C5 37.4(6)
C7 C8 Fe1 C5 -80.4(7)
C6 C7 Fe1 C8 -119.3(9)
C8 C7 Fe1 C6 119.3(9)
C6 C7 Fe1 C11 77.0(8)
C8 C7 Fe1 C11 -163.7(6)
C6 C7 Fe1 C12 117.3(7)
C8 C7 Fe1 C12 -123.3(7)
C6 C7 Fe1 C9 -81.3(7)
C8 C7 Fe1 C9 38.0(6)
C6 C7 Fe1 C14 -168.9(9)
C8 C7 Fe1 C14 -49.6(12)
C6 C7 Fe1 C13 159.3(7)
C8 C7 Fe1 C13 -81.4(7)
C6 C7 Fe1 C10 52.5(18)
C8 C7 Fe1 C10 171.8(14)
C6 C7 Fe1 C5 -37.0(7)
C8 C7 Fe1 C5 82.3(7)
C7 C6 Fe1 C8 38.7(7)
C5 C6 Fe1 C8 -81.3(7)
C5 C6 Fe1 C7 -119.9(9)
C7 C6 Fe1 C11 -123.1(7)
C5 C6 Fe1 C11 117.0(7)
C7 C6 Fe1 C12 -79.2(8)
C5 C6 Fe1 C12 160.8(6)
C7 C6 Fe1 C9 82.1(7)
C5 C6 Fe1 C9 -37.9(6)
C7 C6 Fe1 C14 161.0(15)
C5 C6 Fe1 C14 41.1(19)
C7 C6 Fe1 C13 -43.4(13)
C5 C6 Fe1 C13 -163.3(9)
C7 C6 Fe1 C10 -163.7(7)
C5 C6 Fe1 C10 76.3(8)
C7 C6 Fe1 C5 119.9(9)
C10 C11 Fe1 C8 150.8(14)
C12 C11 Fe1 C8 32.0(18)
C10 C11 Fe1 C7 -169.7(6)
C12 C11 Fe1 C7 71.4(8)
C10 C11 Fe1 C6 -127.7(7)
C12 C11 Fe1 C6 113.5(7)
C10 C11 Fe1 C12 118.8(10)
C10 C11 Fe1 C9 -48.5(14)
C12 C11 Fe1 C9 -167.3(10)
C10 C11 Fe1 C14 36.3(7)
C12 C11 Fe1 C14 -82.5(7)
C10 C11 Fe1 C13 81.2(7)
C12 C11 Fe1 C13 -37.6(7)
C12 C11 Fe1 C10 -118.8(10)
C10 C11 Fe1 C5 -85.3(8)
C12 C11 Fe1 C5 155.9(7)
C13 C12 Fe1 C8 71.8(9)
C11 C12 Fe1 C8 -169.1(6)
C13 C12 Fe1 C7 114.1(7)
C11 C12 Fe1 C7 -126.8(7)
C13 C12 Fe1 C6 155.7(7)
C11 C12 Fe1 C6 -85.2(7)
C13 C12 Fe1 C11 -119.1(10)
C13 C12 Fe1 C9 44.8(17)
C11 C12 Fe1 C9 163.9(13)
C13 C12 Fe1 C14 -38.5(7)
C11 C12 Fe1 C14 80.6(7)
C11 C12 Fe1 C13 119.1(10)
C13 C12 Fe1 C10 -81.5(8)
C11 C12 Fe1 C10 37.5(7)
C13 C12 Fe1 C5 -174.3(10)
C11 C12 Fe1 C5 -55.2(13)
C5 C9 Fe1 C8 120.4(9)
C8 C9 Fe1 C7 -39.6(6)
C5 C9 Fe1 C7 80.8(7)
C8 C9 Fe1 C6 -83.4(7)
C5 C9 Fe1 C6 37.0(7)
C8 C9 Fe1 C11 -171.3(10)
C5 C9 Fe1 C11 -50.9(14)
C8 C9 Fe1 C12 35.6(16)
C5 C9 Fe1 C12 156.0(13)
C8 C9 Fe1 C14 112.4(7)
C5 C9 Fe1 C14 -127.2(7)
C8 C9 Fe1 C13 69.6(8)
C5 C9 Fe1 C13 -170.0(7)
C8 C9 Fe1 C10 154.0(6)
C5 C9 Fe1 C10 -85.6(7)
C8 C9 Fe1 C5 -120.4(9)
C10 C14 Fe1 C8 161.2(7)
C13 C14 Fe1 C8 -80.2(7)
C10 C14 Fe1 C7 -163.4(9)
C13 C14 Fe1 C7 -44.8(12)
C10 C14 Fe1 C6 44.9(19)
C13 C14 Fe1 C6 163.5(15)
C10 C14 Fe1 C11 -36.6(7)
C13 C14 Fe1 C11 82.0(7)
C10 C14 Fe1 C12 -80.9(7)
C13 C14 Fe1 C12 37.6(7)
C10 C14 Fe1 C9 118.5(7)
C13 C14 Fe1 C9 -122.9(7)
C10 C14 Fe1 C13 -118.6(9)
C13 C14 Fe1 C10 118.6(9)
C10 C14 Fe1 C5 77.2(8)
C13 C14 Fe1 C5 -164.3(6)
C12 C13 Fe1 C8 -125.1(7)
C14 C13 Fe1 C8 115.9(7)
C12 C13 Fe1 C7 -81.8(8)
C14 C13 Fe1 C7 159.2(7)
C12 C13 Fe1 C6 -51.6(13)
C14 C13 Fe1 C6 -170.5(9)
C12 C13 Fe1 C11 38.1(7)
C14 C13 Fe1 C11 -80.8(7)
C14 C13 Fe1 C12 -118.9(10)
C12 C13 Fe1 C9 -164.1(7)
C14 C13 Fe1 C9 77.0(8)
C12 C13 Fe1 C14 118.9(10)
C12 C13 Fe1 C10 81.5(7)
C14 C13 Fe1 C10 -37.4(7)
C12 C13 Fe1 C5 171.1(15)
C14 C13 Fe1 C5 52.1(19)
C14 C10 Fe1 C8 -39.8(13)
C11 C10 Fe1 C8 -160.9(9)
C14 C10 Fe1 C7 152.6(14)
C11 C10 Fe1 C7 31.5(19)
C14 C10 Fe1 C6 -166.3(6)
C11 C10 Fe1 C6 72.6(8)
C14 C10 Fe1 C11 121.1(10)
C14 C10 Fe1 C12 82.7(7)
C11 C10 Fe1 C12 -38.4(7)
C14 C10 Fe1 C9 -79.7(7)
C11 C10 Fe1 C9 159.2(7)
C11 C10 Fe1 C14 -121.1(10)
C14 C10 Fe1 C13 38.9(7)
C11 C10 Fe1 C13 -82.2(8)
C14 C10 Fe1 C5 -124.2(7)
C11 C10 Fe1 C5 114.7(7)
C6 C5 Fe1 C8 82.9(7)
C1 C5 Fe1 C8 -155.7(12)
C9 C5 Fe1 C8 -36.8(6)
C6 C5 Fe1 C7 37.4(6)
C1 C5 Fe1 C7 158.9(12)
C9 C5 Fe1 C7 -82.3(7)
C1 C5 Fe1 C6 121.5(13)
C9 C5 Fe1 C6 -119.7(9)
C6 C5 Fe1 C11 -81.8(8)
C1 C5 Fe1 C11 39.6(12)
C9 C5 Fe1 C11 158.5(7)
C6 C5 Fe1 C12 -42.5(13)
C1 C5 Fe1 C12 79.0(16)
C9 C5 Fe1 C12 -162.2(10)
C6 C5 Fe1 C9 119.7(9)
C1 C5 Fe1 C9 -118.9(13)
C6 C5 Fe1 C14 -167.4(7)
C1 C5 Fe1 C14 -45.9(12)
C9 C5 Fe1 C14 72.9(8)
C6 C5 Fe1 C13 151.3(16)
C1 C5 Fe1 C13 -87.2(19)
C9 C5 Fe1 C13 32(2)
C6 C5 Fe1 C10 -125.3(7)
C1 C5 Fe1 C10 -3.9(12)
C9 C5 Fe1 C10 115.0(7)
C23 C24 Fe2 C20 -119.6(10)
C23 C24 Fe2 C16 -162.0(13)
C20 C24 Fe2 C16 -42.4(18)
C23 C24 Fe2 C18 80.4(8)
C20 C24 Fe2 C18 -160.0(6)
C23 C24 Fe2 C17 46.6(15)
C20 C24 Fe2 C17 166.2(10)
C20 C24 Fe2 C23 119.6(10)
C23 C24 Fe2 C19 123.0(8)
C20 C24 Fe2 C19 -117.4(7)
C23 C24 Fe2 C22 -38.7(8)
C20 C24 Fe2 C22 80.9(7)
C23 C24 Fe2 C15 165.0(7)
C20 C24 Fe2 C15 -75.4(8)
C23 C24 Fe2 C21 -81.1(8)
C20 C24 Fe2 C21 38.5(7)
C21 C20 Fe2 C24 117.9(10)
C24 C20 Fe2 C16 165.8(7)
C21 C20 Fe2 C16 -76.3(8)
C24 C20 Fe2 C18 45.9(14)
C21 C20 Fe2 C18 163.8(10)
C24 C20 Fe2 C17 -161.9(13)
C21 C20 Fe2 C17 -44.0(17)
C24 C20 Fe2 C23 -36.6(7)
C21 C20 Fe2 C23 81.3(8)
C24 C20 Fe2 C19 81.0(8)
C21 C20 Fe2 C19 -161.2(7)
C24 C20 Fe2 C22 -82.0(8)
C21 C20 Fe2 C22 35.9(7)
C24 C20 Fe2 C15 123.6(7)
C21 C20 Fe2 C15 -118.5(8)
C24 C20 Fe2 C21 -117.9(10)
C17 C16 Fe2 C24 -162.3(14)
C15 C16 Fe2 C24 -42.5(17)
C17 C16 Fe2 C20 164.9(6)
C15 C16 Fe2 C20 -75.3(7)
C17 C16 Fe2 C18 -37.6(6)
C15 C16 Fe2 C18 82.2(6)
C15 C16 Fe2 C17 119.8(8)
C17 C16 Fe2 C23 47.2(14)
C15 C16 Fe2 C23 167.0(11)
C17 C16 Fe2 C19 -81.4(6)
C15 C16 Fe2 C19 38.4(6)
C17 C16 Fe2 C22 81.7(7)
C15 C16 Fe2 C22 -158.4(6)
C17 C16 Fe2 C15 -119.8(8)
C17 C16 Fe2 C21 122.9(6)
C15 C16 Fe2 C21 -117.3(6)
C19 C18 Fe2 C24 81.9(8)
C17 C18 Fe2 C24 -159.9(7)
C19 C18 Fe2 C20 49.0(13)
C17 C18 Fe2 C20 167.2(10)
C19 C18 Fe2 C16 -81.7(7)
C17 C18 Fe2 C16 36.5(6)
C19 C18 Fe2 C17 -118.2(9)
C19 C18 Fe2 C23 122.8(7)
C17 C18 Fe2 C23 -119.0(7)
C17 C18 Fe2 C19 118.2(9)
C19 C18 Fe2 C22 165.5(7)
C17 C18 Fe2 C22 -76.4(8)
C19 C18 Fe2 C15 -37.1(7)
C17 C18 Fe2 C15 81.1(7)
C19 C18 Fe2 C21 -166.0(14)
C17 C18 Fe2 C21 -47.8(17)
C16 C17 Fe2 C24 167.2(10)
C18 C17 Fe2 C24 46.8(14)
C16 C17 Fe2 C20 -42.6(16)
C18 C17 Fe2 C20 -163.1(13)
C18 C17 Fe2 C16 -120.5(9)
C16 C17 Fe2 C18 120.5(8)
C16 C17 Fe2 C23 -159.9(6)
C18 C17 Fe2 C23 79.6(7)
C16 C17 Fe2 C19 82.3(6)
C18 C17 Fe2 C19 -38.2(6)
C16 C17 Fe2 C22 -116.1(6)
C18 C17 Fe2 C22 123.4(6)
C16 C17 Fe2 C15 38.1(6)
C18 C17 Fe2 C15 -82.4(6)
C16 C17 Fe2 C21 -76.3(8)
C18 C17 Fe2 C21 163.3(7)
C22 C23 Fe2 C24 -119.4(11)
C24 C23 Fe2 C20 38.0(8)
C22 C23 Fe2 C20 -81.4(8)
C24 C23 Fe2 C16 166.6(10)
C22 C23 Fe2 C16 47.2(15)
C24 C23 Fe2 C18 -116.7(8)
C22 C23 Fe2 C18 123.9(7)
C24 C23 Fe2 C17 -159.6(7)
C22 C23 Fe2 C17 81.0(8)
C24 C23 Fe2 C19 -75.1(10)
C22 C23 Fe2 C19 165.4(7)
C24 C23 Fe2 C22 119.4(11)
C24 C23 Fe2 C15 -40.1(19)
C22 C23 Fe2 C15 -159.5(13)
C24 C23 Fe2 C21 82.4(9)
C22 C23 Fe2 C21 -37.1(7)
C18 C19 Fe2 C24 -116.0(7)
C15 C19 Fe2 C24 123.2(7)
C18 C19 Fe2 C20 -158.7(7)
C15 C19 Fe2 C20 80.5(8)
C18 C19 Fe2 C16 81.9(7)
C15 C19 Fe2 C16 -38.9(6)
C15 C19 Fe2 C18 -120.7(9)
C18 C19 Fe2 C17 38.7(7)
C15 C19 Fe2 C17 -82.0(7)
C18 C19 Fe2 C23 -76.1(9)
C15 C19 Fe2 C23 163.2(8)
C18 C19 Fe2 C22 -42.5(19)
C15 C19 Fe2 C22 -163.3(14)
C18 C19 Fe2 C15 120.7(9)
C18 C19 Fe2 C21 168.6(12)
C15 C19 Fe2 C21 47.9(15)
C21 C22 Fe2 C24 -81.6(9)
C23 C22 Fe2 C24 36.4(9)
C21 C22 Fe2 C20 -37.4(8)
C23 C22 Fe2 C20 80.6(8)
C21 C22 Fe2 C16 81.7(8)
C23 C22 Fe2 C16 -160.3(8)
C21 C22 Fe2 C18 166.0(7)
C23 C22 Fe2 C18 -75.9(9)
C21 C22 Fe2 C17 123.7(8)
C23 C22 Fe2 C17 -118.3(8)
C21 C22 Fe2 C23 -118.1(11)
C21 C22 Fe2 C19 -161.3(14)
C23 C22 Fe2 C19 -43.2(19)
C21 C22 Fe2 C15 45.8(14)
C23 C22 Fe2 C15 163.8(11)
C23 C22 Fe2 C21 118.1(11)
C4 C15 Fe2 C24 46.5(12)
C19 C15 Fe2 C24 -76.1(8)
C16 C15 Fe2 C24 165.9(7)
C4 C15 Fe2 C20 4.9(11)
C19 C15 Fe2 C20 -117.7(7)
C16 C15 Fe2 C20 124.3(6)
C4 C15 Fe2 C16 -119.4(12)
C19 C15 Fe2 C16 118.0(9)
C4 C15 Fe2 C18 159.4(11)
C19 C15 Fe2 C18 36.8(7)
C16 C15 Fe2 C18 -81.2(6)
C4 C15 Fe2 C17 -156.2(11)
C19 C15 Fe2 C17 81.2(7)
C16 C15 Fe2 C17 -36.8(6)
C4 C15 Fe2 C23 76.2(18)
C19 C15 Fe2 C23 -46.4(18)
C16 C15 Fe2 C23 -164.4(15)
C4 C15 Fe2 C19 122.6(12)
C16 C15 Fe2 C19 -118.0(9)
C4 C15 Fe2 C22 -69.5(16)
C19 C15 Fe2 C22 167.9(10)
C16 C15 Fe2 C22 49.8(13)
C4 C15 Fe2 C21 -37.5(11)
C19 C15 Fe2 C21 -160.1(7)
C16 C15 Fe2 C21 81.9(7)
C22 C21 Fe2 C24 82.1(9)
C20 C21 Fe2 C24 -38.5(8)
C22 C21 Fe2 C20 120.6(11)
C22 C21 Fe2 C16 -115.9(8)
C20 C21 Fe2 C16 123.5(7)
C22 C21 Fe2 C18 -38.2(19)
C20 C21 Fe2 C18 -158.8(13)
C22 C21 Fe2 C17 -74.7(9)
C20 C21 Fe2 C17 164.6(7)
C22 C21 Fe2 C23 39.5(8)
C20 C21 Fe2 C23 -81.1(8)
C22 C21 Fe2 C19 165.6(11)
C20 C21 Fe2 C19 45.0(16)
C20 C21 Fe2 C22 -120.6(11)
C22 C21 Fe2 C15 -159.6(7)
C20 C21 Fe2 C15 79.8(9)
